data_7104701
loop_
_publ_author_name
'Pati, Kamalkishore'
'Liu, Rai-Shung'

_publ_section_title
;
 Efficient syntheses of alpha-pyridones and 3(2H)-isoquinolones through
 ruthenium-catalyzed cycloisomerization of 3-en-5-ynyl and
 o-alkynylphenyl nitrones.
;
_journal_issue 35
_journal_name_full 'Chemical communications (Cambridge, England)'
_journal_page_first 5233
_journal_page_last 5235
_journal_paper_doi 10.1039/b910773h
_journal_volume 34
_journal_year 2009
_chemical_formula_sum 'C12 H9 N O S'
_chemical_formula_weight 215.26
_chemical_name_systematic
;
?
;
_space_group_IT_number 14
_symmetry_cell_setting monoclinic
_symmetry_space_group_name_Hall '-P 2yn'
_symmetry_space_group_name_H-M 'P 1 21/n 1'
_atom_sites_solution_hydrogens geom
_atom_sites_solution_primary direct
_atom_sites_solution_secondary difmap
_audit_creation_method SHELXL-97
_cell_angle_alpha 90.00
_cell_angle_beta 106.489(10)
_cell_angle_gamma 90.00
_cell_formula_units_Z 4
_cell_length_a 11.749(4)
_cell_length_b 5.6906(18)
_cell_length_c 15.174(5)
_cell_measurement_reflns_used 1658
_cell_measurement_temperature 296(2)
_cell_measurement_theta_max 25
_cell_measurement_theta_min 2.5
_cell_volume 972.8(6)
_computing_cell_refinement 'Bruker APEX2'
_computing_data_collection 'Bruker APEX2'
_computing_data_reduction 'Bruker Saint'
_computing_molecular_graphics 'Bruker APEX2'
_computing_publication_material 'Bruker APEX2'
_computing_structure_refinement 'Shelxtl-97 (Sheldrick, 2008)'
_computing_structure_solution 'Shelxtl-97 (Sheldrick, 2008)'
_diffrn_ambient_temperature 296(2)
_diffrn_measured_fraction_theta_full 0.985
_diffrn_measured_fraction_theta_max 0.985
_diffrn_measurement_device_type 'CCD area detector'
_diffrn_measurement_method 'phi and omega scans'
_diffrn_radiation_monochromator graphite
_diffrn_radiation_source 'fine-focus sealed tube'
_diffrn_radiation_type MoK\a
_diffrn_radiation_wavelength 0.71073
_diffrn_reflns_av_R_equivalents 0.0343
_diffrn_reflns_av_sigmaI/netI 0.0391
_diffrn_reflns_limit_h_max 13
_diffrn_reflns_limit_h_min -14
_diffrn_reflns_limit_k_max 4
_diffrn_reflns_limit_k_min -6
_diffrn_reflns_limit_l_max 16
_diffrn_reflns_limit_l_min -18
_diffrn_reflns_number 4566
_diffrn_reflns_theta_full 25.12
_diffrn_reflns_theta_max 25.12
_diffrn_reflns_theta_min 1.95
_exptl_absorpt_coefficient_mu 0.299
_exptl_absorpt_correction_T_max 0.7452
_exptl_absorpt_correction_T_min 0.5579
_exptl_absorpt_correction_type empirical
_exptl_crystal_colour Colorless
_exptl_crystal_density_diffrn 1.470
_exptl_crystal_density_meas ?
_exptl_crystal_density_method .
_exptl_crystal_description Lamellar
_exptl_crystal_F_000 448
_exptl_crystal_size_max 0.30
_exptl_crystal_size_mid 0.15
_exptl_crystal_size_min 0.03
_refine_diff_density_max 0.408
_refine_diff_density_min -0.302
_refine_diff_density_rms 0.065
_refine_ls_extinction_method none
_refine_ls_goodness_of_fit_ref 1.039
_refine_ls_hydrogen_treatment constr
_refine_ls_matrix_type full
_refine_ls_number_parameters 137
_refine_ls_number_reflns 1716
_refine_ls_number_restraints 0
_refine_ls_restrained_S_all 1.039
_refine_ls_R_factor_all 0.0554
_refine_ls_R_factor_gt 0.0431
_refine_ls_shift/su_max 0.000
_refine_ls_shift/su_mean 0.000
_refine_ls_structure_factor_coef Fsqd
_refine_ls_weighting_details 'calc w=1/[\s^2^(Fo^2^)+(0.0665P)^2^+0.3262P] where P=(Fo^2^+2Fc^2^)/3'
_refine_ls_weighting_scheme calc
_refine_ls_wR_factor_gt 0.1158
_refine_ls_wR_factor_ref 0.1255
_reflns_number_gt 1352
_reflns_number_total 1716
_reflns_threshold_expression >2sigma(I)
_cod_data_source_file b910773h.txt
_cod_data_source_block 090119_0m
_cod_depositor_comments
;
The following automatic conversions were performed:
'_symmetry_cell_setting' value 'Monoclinic' changed to 'monoclinic'
according to '/home/saulius/struct/CIF-dictionaries/cif_core.dic'
dictionary named 'cif_core.dic' version 2.4.1 from 2010-06-29.

Automatic conversion script
Id: cif_fix_enum 1527 2010-12-29 10:47:43Z saulius 
;
_cod_original_sg_symbol_H-M P2(1)/n
_cod_database_code 7104701

loop_
_symmetry_equiv_pos_as_xyz
'x, y, z'
'-x+1/2, y+1/2, -z+1/2'
'-x, -y, -z'
'x-1/2, -y-1/2, z-1/2'

loop_
_atom_site_label
_atom_site_type_symbol
_atom_site_fract_x
_atom_site_fract_y
_atom_site_fract_z
_atom_site_U_iso_or_equiv
_atom_site_adp_type
_atom_site_occupancy
_atom_site_symmetry_multiplicity
_atom_site_calc_flag
_atom_site_refinement_flags
_atom_site_disorder_assembly
_atom_site_disorder_group
C1 C 0.99333(19) 0.4709(4) 0.20035(16) 0.0425(6) Uani 1 1 d . . .
C2 C 1.0493(2) 0.4711(5) 0.13177(17) 0.0514(7) Uani 1 1 d . . .
H2 H 1.0337 0.3541 0.0871 0.062 Uiso 1 1 calc R . .
C3 C 1.1286(2) 0.6482(5) 0.13095(18) 0.0548(7) Uani 1 1 d . . .
H3 H 1.1673 0.6505 0.0853 0.066 Uiso 1 1 calc R . .
C4 C 1.1517(2) 0.8238(5) 0.19728(18) 0.0530(7) Uani 1 1 d . . .
H4 H 1.2055 0.9422 0.1954 0.064 Uiso 1 1 calc R . .
C5 C 1.0960(2) 0.8247(5) 0.26548(16) 0.0451(6) Uani 1 1 d . . .
H5 H 1.1118 0.9428 0.3097 0.054 Uiso 1 1 calc R . .
C6 C 1.01536(18) 0.6463(4) 0.26773(15) 0.0386(5) Uani 1 1 d . . .
C7 C 0.94721(17) 0.6116(4) 0.33286(14) 0.0356(5) Uani 1 1 d . . .
C8 C 0.94156(19) 0.7452(4) 0.40623(15) 0.0395(5) Uani 1 1 d . . .
H8 H 0.9866 0.8818 0.4197 0.047 Uiso 1 1 calc R . .
C9 C 0.86813(19) 0.6801(4) 0.46268(15) 0.0418(6) Uani 1 1 d . . .
C10 C 0.81304(19) 0.3300(4) 0.36743(16) 0.0420(6) Uani 1 1 d . . .
H10 H 0.7708 0.1898 0.3553 0.050 Uiso 1 1 calc R . .
C11 C 0.87801(18) 0.4022(4) 0.31183(15) 0.0385(5) Uani 1 1 d . . .
C12 C 0.7363(2) 0.3836(5) 0.49827(18) 0.0573(7) Uani 1 1 d . . .
H12A H 0.6597 0.4568 0.4779 0.086 Uiso 1 1 calc R . .
H12B H 0.7735 0.4252 0.5612 0.086 Uiso 1 1 calc R . .
H12C H 0.7273 0.2161 0.4932 0.086 Uiso 1 1 calc R . .
N1 N 0.80980(16) 0.4636(3) 0.44134(12) 0.0402(5) Uani 1 1 d . . .
O1 O 0.85333(15) 0.7980(4) 0.52708(12) 0.0578(5) Uani 1 1 d . . .
S1 S 0.89118(5) 0.25975(12) 0.21359(4) 0.0494(3) Uani 1 1 d . . .

loop_
_atom_site_aniso_label
_atom_site_aniso_U_11
_atom_site_aniso_U_22
_atom_site_aniso_U_33
_atom_site_aniso_U_23
_atom_site_aniso_U_13
_atom_site_aniso_U_12
C1 0.0381(11) 0.0444(14) 0.0419(13) -0.0021(11) 0.0062(9) 0.0047(10)
C2 0.0551(14) 0.0599(18) 0.0398(13) -0.0073(12) 0.0144(11) 0.0046(13)
C3 0.0574(15) 0.0645(19) 0.0458(15) 0.0055(13) 0.0200(12) 0.0070(14)
C4 0.0504(14) 0.0579(17) 0.0527(15) 0.0064(13) 0.0179(12) -0.0050(12)
C5 0.0448(13) 0.0452(15) 0.0431(13) 0.0016(11) 0.0087(10) -0.0009(11)
C6 0.0341(11) 0.0406(13) 0.0380(12) 0.0005(10) 0.0054(9) 0.0030(10)
C7 0.0322(11) 0.0354(13) 0.0360(12) -0.0001(10) 0.0044(9) 0.0030(9)
C8 0.0379(12) 0.0377(13) 0.0401(13) -0.0053(10) 0.0063(9) -0.0028(10)
C9 0.0399(12) 0.0436(14) 0.0388(13) -0.0012(11) 0.0060(10) 0.0030(10)
C10 0.0389(12) 0.0357(13) 0.0479(13) -0.0012(11) 0.0066(10) -0.0013(10)
C11 0.0354(11) 0.0369(13) 0.0400(12) -0.0030(10) 0.0056(9) 0.0013(9)
C12 0.0640(16) 0.0611(18) 0.0526(16) 0.0052(13) 0.0257(13) -0.0076(14)
N1 0.0411(10) 0.0411(12) 0.0380(10) 0.0041(9) 0.0108(8) 0.0022(8)
O1 0.0643(12) 0.0631(13) 0.0512(11) -0.0188(9) 0.0248(9) -0.0087(9)
S1 0.0488(4) 0.0475(5) 0.0509(4) -0.0158(3) 0.0127(3) -0.0064(3)

loop_
_atom_type_symbol
_atom_type_description
_atom_type_scat_dispersion_real
_atom_type_scat_dispersion_imag
_atom_type_scat_source
C C 0.0033 0.0016 'International Tables Vol C Tables 4.2.6.8 and 6.1.1.4'
H H 0.0000 0.0000 'International Tables Vol C Tables 4.2.6.8 and 6.1.1.4'
N N 0.0061 0.0033 'International Tables Vol C Tables 4.2.6.8 and 6.1.1.4'
O O 0.0106 0.0060 'International Tables Vol C Tables 4.2.6.8 and 6.1.1.4'
S S 0.1246 0.1234 'International Tables Vol C Tables 4.2.6.8 and 6.1.1.4'

loop_
_geom_angle_atom_site_label_1
_geom_angle_atom_site_label_2
_geom_angle_atom_site_label_3
_geom_angle
_geom_angle_site_symmetry_1
_geom_angle_site_symmetry_3
_geom_angle_publ_flag
C2 C1 C6 121.4(2) . . ?
C2 C1 S1 125.2(2) . . ?
C6 C1 S1 113.36(17) . . ?
C3 C2 C1 118.5(2) . . ?
C3 C2 H2 120.8 . . ?
C1 C2 H2 120.8 . . ?
C2 C3 C4 121.0(2) . . ?
C2 C3 H3 119.5 . . ?
C4 C3 H3 119.5 . . ?
C5 C4 C3 120.8(3) . . ?
C5 C4 H4 119.6 . . ?
C3 C4 H4 119.6 . . ?
C4 C5 C6 119.2(2) . . ?
C4 C5 H5 120.4 . . ?
C6 C5 H5 120.4 . . ?
C5 C6 C1 119.2(2) . . ?
C5 C6 C7 128.7(2) . . ?
C1 C6 C7 112.2(2) . . ?
C8 C7 C11 119.4(2) . . ?
C8 C7 C6 130.1(2) . . ?
C11 C7 C6 110.52(19) . . ?
C7 C8 C9 121.5(2) . . ?
C7 C8 H8 119.2 . . ?
C9 C8 H8 119.2 . . ?
O1 C9 N1 119.3(2) . . ?
O1 C9 C8 125.3(2) . . ?
N1 C9 C8 115.4(2) . . ?
C11 C10 N1 119.7(2) . . ?
C11 C10 H10 120.1 . . ?
N1 C10 H10 120.1 . . ?
C10 C11 C7 120.1(2) . . ?
C10 C11 S1 126.52(19) . . ?
C7 C11 S1 113.38(16) . . ?
N1 C12 H12A 109.5 . . ?
N1 C12 H12B 109.5 . . ?
H12A C12 H12B 109.5 . . ?
N1 C12 H12C 109.5 . . ?
H12A C12 H12C 109.5 . . ?
H12B C12 H12C 109.5 . . ?
C10 N1 C9 123.62(19) . . ?
C10 N1 C12 118.2(2) . . ?
C9 N1 C12 118.1(2) . . ?
C11 S1 C1 90.52(11) . . ?

loop_
_geom_bond_atom_site_label_1
_geom_bond_atom_site_label_2
_geom_bond_distance
_geom_bond_site_symmetry_2
_geom_bond_publ_flag
C1 C2 1.380(3) . ?
C1 C6 1.399(3) . ?
C1 S1 1.750(2) . ?
C2 C3 1.375(4) . ?
C2 H2 0.9300 . ?
C3 C4 1.389(4) . ?
C3 H3 0.9300 . ?
C4 C5 1.372(3) . ?
C4 H4 0.9300 . ?
C5 C6 1.396(3) . ?
C5 H5 0.9300 . ?
C6 C7 1.451(3) . ?
C7 C8 1.365(3) . ?
C7 C11 1.427(3) . ?
C8 C9 1.427(3) . ?
C8 H8 0.9300 . ?
C9 O1 1.237(3) . ?
C9 N1 1.402(3) . ?
C10 C11 1.353(3) . ?
C10 N1 1.365(3) . ?
C10 H10 0.9300 . ?
C11 S1 1.742(2) . ?
C12 N1 1.457(3) . ?
C12 H12A 0.9600 . ?
C12 H12B 0.9600 . ?
C12 H12C 0.9600 . ?

loop_
_cod_related_entry_id
_cod_related_entry_database
_cod_related_entry_code
1 ChemSpider 30653143
